data_7214634
loop_
_publ_author_name
'Sasaki, Toshiyuki'
'Hisaki, Ichiro'
'Tsuzuki, Seiji'
'Tohnai, Norimitsu'
'Miyata, Mikiji'

_publ_section_title
;
 Halogen bond effect on bundling of hydrogen bonded 2-fold helical columns
;
_journal_issue 18
_journal_name_full CrystEngComm
_journal_page_first 5749
_journal_paper_doi 10.1039/c2ce26081f
_journal_volume 14
_journal_year 2012
_chemical_formula_moiety 'C19 H18 Br N O2 '
_chemical_formula_sum 'C19 H18 Br N O2'
_chemical_formula_weight 372.26
_space_group_IT_number 5
_symmetry_cell_setting monoclinic
_symmetry_Int_Tables_number 5
_symmetry_space_group_name_Hall 'C 2y'
_symmetry_space_group_name_H-M 'C 1 2 1'
_cell_angle_alpha 90.0000
_cell_angle_beta 92.0811(7)
_cell_angle_gamma 90.0000
_cell_formula_units_Z 4
_cell_length_a 38.2177(7)
_cell_length_b 6.19540(11)
_cell_length_c 7.19732(13)
_cell_measurement_reflns_used 8045
_cell_measurement_temperature 213.1
_cell_measurement_theta_max 68.2
_cell_measurement_theta_min 4.6
_cell_volume 1703.01(5)
_computing_cell_refinement PROCESS-AUTO
_computing_data_collection PROCESS-AUTO
_computing_data_reduction CrystalStructure
_computing_publication_material 'CrystalStructure 3.8'
_computing_structure_refinement SHELXL
_computing_structure_solution SIR2004
_diffrn_ambient_temperature 213.1
_diffrn_detector_area_resol_mean 10.00
_diffrn_measured_fraction_theta_full 0.985
_diffrn_measured_fraction_theta_max 0.985
_diffrn_measurement_device_type 'Rigaku RAXIS-RAPID'
_diffrn_measurement_method \w
_diffrn_radiation_type 'Cu K\a'
_diffrn_radiation_wavelength 1.54187
_diffrn_reflns_av_R_equivalents 0.061
_diffrn_reflns_limit_h_max 45
_diffrn_reflns_limit_h_min -46
_diffrn_reflns_limit_k_max 7
_diffrn_reflns_limit_k_min -7
_diffrn_reflns_limit_l_max 8
_diffrn_reflns_limit_l_min -8
_diffrn_reflns_number 9154
_diffrn_reflns_theta_full 68.23
_diffrn_reflns_theta_max 68.23
_exptl_absorpt_coefficient_mu 3.362
_exptl_absorpt_correction_T_max 0.511
_exptl_absorpt_correction_T_min 0.363
_exptl_absorpt_correction_type multi-scan
_exptl_absorpt_process_details
;
Higashi, T. (1995). Program for Absorption Correction.
Rigaku Corporation, Tokyo, Japan.
;
_exptl_crystal_colour colorless
_exptl_crystal_density_diffrn 1.452
_exptl_crystal_density_method 'not measured'
_exptl_crystal_description block
_exptl_crystal_F_000 760.00
_exptl_crystal_size_max 0.30
_exptl_crystal_size_mid 0.20
_exptl_crystal_size_min 0.20
_refine_diff_density_max 0.43
_refine_diff_density_min -0.51
_refine_ls_abs_structure_details 'Flack, H. D. (1983), Acta Cryst. A39, 876-881. 1325 Friedel Pairs'
_refine_ls_abs_structure_Flack -0.02(2)
_refine_ls_extinction_coef 0.00176(15)
_refine_ls_extinction_method SHELXL
_refine_ls_goodness_of_fit_ref 1.207
_refine_ls_hydrogen_treatment refall
_refine_ls_number_parameters 210
_refine_ls_number_reflns 3025
_refine_ls_R_factor_gt 0.0387
_refine_ls_shift/su_max 0.0000
_refine_ls_structure_factor_coef Fsqd
_refine_ls_weighting_details 'w = 1/[\s^2^(Fo^2^)+(0.0247P)^2^+2.2772P] where P=(Fo^2^+2Fc^2^)/3'
_refine_ls_weighting_scheme calc
_refine_ls_wR_factor_ref 0.1096
_reflns_number_gt 2563
_reflns_number_total 3025
_reflns_threshold_expression F^2^>2.0\s(F^2^)
_cod_data_source_file c2ce26081f.txt
_cod_data_source_block '_pBrBA_R1-2Naphthy-Ethyam_'
_cod_original_formula_sum 'C19 H18 Br N O2 '
_cod_database_code 7214634

loop_
_symmetry_equiv_pos_site_id
_symmetry_equiv_pos_as_xyz
1 +X,+Y,+Z
2 -X,+Y,-Z
3 1/2+X,1/2+Y,+Z
4 1/2-X,1/2+Y,-Z

loop_
_atom_site_label
_atom_site_type_symbol
_atom_site_fract_x
_atom_site_fract_y
_atom_site_fract_z
_atom_site_U_iso_or_equiv
_atom_site_adp_type
_atom_site_occupancy
_atom_site_symmetry_multiplicity
_atom_site_calc_flag
_atom_site_refinement_flags
Br(1) Br 0.028238(11) -0.25100(14) -0.27562(8) 0.0720(2) Uani 1.00 1 d .
O(1) O 0.20430(7) -0.2862(5) -0.0604(4) 0.0448(8) Uani 1.00 1 d .
O(2) O 0.20090(8) 0.0331(5) -0.1983(4) 0.0404(7) Uani 1.00 1 d .
N(1) N 0.22410(8) 0.3126(5) 0.0765(4) 0.0325(8) Uani 1.00 1 d .
C(1) C 0.21424(10) 0.2755(8) 0.2736(5) 0.0369(10) Uani 1.00 1 d .
C(2) C 0.22707(12) 0.0554(9) 0.3368(6) 0.0490(13) Uani 1.00 1 d .
C(3) C 0.15119(10) 0.1616(6) 0.2319(5) 0.0318(9) Uani 1.00 1 d .
C(4) C 0.17516(10) 0.3106(6) 0.2906(5) 0.0305(9) Uani 1.00 1 d .
C(5) C 0.16341(12) 0.5101(7) 0.3636(6) 0.0373(10) Uani 1.00 1 d .
C(6) C 0.12850(12) 0.5512(7) 0.3747(6) 0.0376(10) Uani 1.00 1 d .
C(7) C 0.10289(12) 0.4010(6) 0.3125(6) 0.0332(9) Uani 1.00 1 d .
C(8) C 0.06680(12) 0.4389(8) 0.3186(7) 0.0460(12) Uani 1.00 1 d .
C(9) C 0.04327(12) 0.2860(10) 0.2589(7) 0.0564(14) Uani 1.00 1 d .
C(10) C 0.05448(12) 0.0896(8) 0.1870(7) 0.0476(12) Uani 1.00 1 d .
C(11) C 0.08938(11) 0.0459(7) 0.1780(6) 0.0398(10) Uani 1.00 1 d .
C(12) C 0.11450(10) 0.1998(6) 0.2408(5) 0.0288(9) Uani 1.00 1 d .
C(13) C 0.14885(10) -0.1756(6) -0.1895(5) 0.0281(9) Uani 1.00 1 d .
C(14) C 0.13236(11) -0.3658(6) -0.1377(6) 0.0326(9) Uani 1.00 1 d .
C(15) C 0.09622(11) -0.3900(7) -0.1649(6) 0.0376(10) Uani 1.00 1 d .
C(16) C 0.07753(10) -0.2228(9) -0.2454(5) 0.0412(11) Uani 1.00 1 d .
C(17) C 0.09309(12) -0.0337(8) -0.3021(6) 0.0419(11) Uani 1.00 1 d .
C(18) C 0.12917(11) -0.0101(7) -0.2734(5) 0.0334(9) Uani 1.00 1 d .
C(19) C 0.18759(10) -0.1424(6) -0.1476(5) 0.0300(9) Uani 1.00 1 d .
H(1) H 0.2473 0.2915 0.0667 0.039 Uiso 1.00 1 c R
H(2) H 0.2187 0.4488 0.0430 0.039 Uiso 1.00 1 c R
H(3) H 0.2123 0.2196 0.0013 0.039 Uiso 1.00 1 c R
H(4) H 0.2265 0.3850 0.3520 0.044 Uiso 1.00 1 c R
H(5) H 0.2521 0.0456 0.3215 0.059 Uiso 1.00 1 c R
H(6) H 0.2153 -0.0554 0.2626 0.059 Uiso 1.00 1 c R
H(7) H 0.2220 0.0350 0.4667 0.059 Uiso 1.00 1 c R
H(8) H 0.1590 0.0296 0.1840 0.038 Uiso 1.00 1 c R
H(9) H 0.1798 0.6143 0.4044 0.045 Uiso 1.00 1 c R
H(10) H 0.1213 0.6831 0.4251 0.045 Uiso 1.00 1 c R
H(11) H 0.0587 0.5712 0.3644 0.055 Uiso 1.00 1 c R
H(12) H 0.0192 0.3134 0.2663 0.068 Uiso 1.00 1 c R
H(13) H 0.0379 -0.0130 0.1446 0.057 Uiso 1.00 1 c R
H(14) H 0.0968 -0.0869 0.1299 0.048 Uiso 1.00 1 c R
H(15) H 0.1457 -0.4787 -0.0841 0.039 Uiso 1.00 1 c R
H(16) H 0.0849 -0.5175 -0.1290 0.045 Uiso 1.00 1 c R
H(17) H 0.0796 0.0767 -0.3589 0.050 Uiso 1.00 1 c R
H(18) H 0.1403 0.1174 -0.3105 0.040 Uiso 1.00 1 c R

loop_
_atom_site_aniso_label
_atom_site_aniso_U_11
_atom_site_aniso_U_22
_atom_site_aniso_U_33
_atom_site_aniso_U_12
_atom_site_aniso_U_13
_atom_site_aniso_U_23
Br(1) 0.0222(2) 0.1174(5) 0.0761(4) -0.0004(3) -0.0047(2) -0.0326(4)
O(1) 0.0255(13) 0.0458(19) 0.062(2) 0.0011(14) -0.0078(13) 0.0095(18)
O(2) 0.0331(16) 0.0468(18) 0.0410(18) -0.0108(14) -0.0025(14) 0.0020(15)
N(1) 0.0217(15) 0.038(2) 0.0378(19) -0.0037(13) -0.0014(14) 0.0005(15)
C(1) 0.0268(18) 0.057(3) 0.026(2) -0.001(2) -0.0046(15) -0.003(2)
C(2) 0.035(2) 0.075(3) 0.037(2) 0.014(2) 0.005(2) 0.018(2)
C(3) 0.026(2) 0.041(2) 0.029(2) 0.0006(17) 0.0041(17) -0.0051(18)
C(4) 0.0267(19) 0.043(2) 0.0226(19) -0.0006(17) 0.0034(15) -0.0034(17)
C(5) 0.038(2) 0.037(2) 0.036(2) -0.0055(19) 0.0034(19) -0.010(2)
C(6) 0.043(2) 0.036(2) 0.035(2) -0.0039(19) 0.008(2) -0.007(2)
C(7) 0.028(2) 0.038(2) 0.034(2) 0.0058(17) 0.0037(18) 0.0008(19)
C(8) 0.031(2) 0.050(2) 0.057(3) 0.007(2) 0.008(2) -0.009(2)
C(9) 0.027(2) 0.071(4) 0.071(3) 0.016(2) 0.008(2) -0.003(3)
C(10) 0.028(2) 0.066(3) 0.049(3) -0.010(2) -0.002(2) -0.012(2)
C(11) 0.033(2) 0.042(2) 0.045(2) -0.004(2) 0.004(2) -0.010(2)
C(12) 0.0266(19) 0.036(2) 0.024(2) -0.0000(16) -0.0000(15) -0.0036(17)
C(13) 0.0189(18) 0.042(2) 0.024(2) 0.0032(15) -0.0013(15) -0.0061(16)
C(14) 0.025(2) 0.036(2) 0.036(2) -0.0030(17) -0.0015(18) -0.0009(19)
C(15) 0.029(2) 0.048(2) 0.036(2) -0.0075(19) 0.003(2) -0.007(2)
C(16) 0.0222(18) 0.066(3) 0.035(2) 0.001(2) -0.0005(16) -0.015(2)
C(17) 0.032(2) 0.055(2) 0.038(2) 0.009(2) 0.000(2) -0.002(2)
C(18) 0.035(2) 0.037(2) 0.027(2) 0.0040(18) -0.0034(18) 0.0002(19)
C(19) 0.0194(19) 0.040(2) 0.030(2) -0.0028(17) 0.0003(16) -0.0040(18)

loop_
_atom_type_symbol
_atom_type_description
_atom_type_scat_dispersion_real
_atom_type_scat_dispersion_imag
_atom_type_scat_source
C C 0.018 0.009
;
International Tables for Crystallography
(1992, Vol. C, Tables 4.2.6.8 and 6.1.1.4)
;
H H 0.000 0.000
;
International Tables for Crystallography
(1992, Vol. C, Table 6.1.1.4)
;
O O 0.049 0.032
;
International Tables for Crystallography
(1992, Vol. C, Tables 4.2.6.8 and 6.1.1.4)
;
N N 0.031 0.018
;
International Tables for Crystallography
(1992, Vol. C, Tables 4.2.6.8 and 6.1.1.4)
;
Br Br -0.676 1.280
;
International Tables for Crystallography
(1992, Vol. C, Tables 4.2.6.8 and 6.1.1.4)
;

loop_
_geom_angle_atom_site_label_1
_geom_angle_atom_site_label_2
_geom_angle_atom_site_label_3
_geom_angle
_geom_angle_publ_flag
N(1) C(1) C(2) 109.4(3) yes
N(1) C(1) C(4) 109.6(3) yes
C(2) C(1) C(4) 114.4(3) yes
C(4) C(3) C(12) 121.8(3) yes
C(1) C(4) C(3) 122.2(3) yes
C(1) C(4) C(5) 118.6(3) yes
C(3) C(4) C(5) 119.2(3) yes
C(4) C(5) C(6) 120.4(4) yes
C(5) C(6) C(7) 121.8(4) yes
C(6) C(7) C(8) 123.5(4) yes
C(6) C(7) C(12) 118.0(3) yes
C(8) C(7) C(12) 118.5(4) yes
C(7) C(8) C(9) 120.8(4) yes
C(8) C(9) C(10) 120.9(4) yes
C(9) C(10) C(11) 120.3(4) yes
C(10) C(11) C(12) 120.3(4) yes
C(3) C(12) C(7) 118.7(3) yes
C(3) C(12) C(11) 122.0(3) yes
C(7) C(12) C(11) 119.2(3) yes
C(14) C(13) C(18) 119.7(3) yes
C(14) C(13) C(19) 120.7(3) yes
C(18) C(13) C(19) 119.6(3) yes
C(13) C(14) C(15) 120.5(3) yes
C(14) C(15) C(16) 118.3(4) yes
Br(1) C(16) C(15) 118.5(3) yes
Br(1) C(16) C(17) 118.7(3) yes
C(15) C(16) C(17) 122.7(3) yes
C(16) C(17) C(18) 118.6(4) yes
C(13) C(18) C(17) 120.1(4) yes
O(1) C(19) O(2) 123.8(3) yes
O(1) C(19) C(13) 118.7(3) yes
O(2) C(19) C(13) 117.5(3) yes
C(1) N(1) H(1) 109.5 no
C(1) N(1) H(2) 109.5 no
C(1) N(1) H(3) 109.5 no
H(1) N(1) H(2) 109.5 no
H(1) N(1) H(3) 109.5 no
H(2) N(1) H(3) 109.5 no
N(1) C(1) H(4) 107.7 no
C(2) C(1) H(4) 107.7 no
C(4) C(1) H(4) 107.7 no
C(1) C(2) H(5) 109.5 no
C(1) C(2) H(6) 109.5 no
C(1) C(2) H(7) 109.5 no
H(5) C(2) H(6) 109.5 no
H(5) C(2) H(7) 109.5 no
H(6) C(2) H(7) 109.5 no
C(4) C(3) H(8) 119.1 no
C(12) C(3) H(8) 119.1 no
C(4) C(5) H(9) 119.8 no
C(6) C(5) H(9) 119.8 no
C(5) C(6) H(10) 119.1 no
C(7) C(6) H(10) 119.1 no
C(7) C(8) H(11) 119.6 no
C(9) C(8) H(11) 119.6 no
C(8) C(9) H(12) 119.5 no
C(10) C(9) H(12) 119.5 no
C(9) C(10) H(13) 119.9 no
C(11) C(10) H(13) 119.8 no
C(10) C(11) H(14) 119.9 no
C(12) C(11) H(14) 119.9 no
C(13) C(14) H(15) 119.7 no
C(15) C(14) H(15) 119.7 no
C(14) C(15) H(16) 120.8 no
C(16) C(15) H(16) 120.8 no
C(16) C(17) H(17) 120.7 no
C(18) C(17) H(17) 120.7 no
C(13) C(18) H(18) 119.9 no
C(17) C(18) H(18) 119.9 no

loop_
_geom_bond_atom_site_label_1
_geom_bond_atom_site_label_2
_geom_bond_distance
_geom_bond_publ_flag
Br(1) C(16) 1.897(3) yes
O(1) C(19) 1.252(5) yes
O(2) C(19) 1.260(5) yes
N(1) C(1) 1.499(5) yes
C(1) C(2) 1.513(7) yes
C(1) C(4) 1.519(5) yes
C(3) C(4) 1.357(5) yes
C(3) C(12) 1.426(5) yes
C(4) C(5) 1.422(6) yes
C(5) C(6) 1.363(6) yes
C(6) C(7) 1.411(6) yes
C(7) C(8) 1.401(6) yes
C(7) C(12) 1.426(5) yes
C(8) C(9) 1.365(7) yes
C(9) C(10) 1.396(8) yes
C(10) C(11) 1.365(6) yes
C(11) C(12) 1.415(5) yes
C(13) C(14) 1.393(5) yes
C(13) C(18) 1.396(5) yes
C(13) C(19) 1.514(5) yes
C(14) C(15) 1.396(5) yes
C(15) C(16) 1.375(6) yes
C(16) C(17) 1.382(7) yes
C(17) C(18) 1.395(6) yes
N(1) H(1) 0.900 no
N(1) H(2) 0.900 no
N(1) H(3) 0.900 no
C(1) H(4) 0.990 no
C(2) H(5) 0.970 no
C(2) H(6) 0.970 no
C(2) H(7) 0.970 no
C(3) H(8) 0.940 no
C(5) H(9) 0.940 no
C(6) H(10) 0.940 no
C(8) H(11) 0.940 no
C(9) H(12) 0.940 no
C(10) H(13) 0.940 no
C(11) H(14) 0.940 no
C(14) H(15) 0.940 no
C(15) H(16) 0.940 no
C(17) H(17) 0.940 no
C(18) H(18) 0.940 no

loop_
_geom_contact_atom_site_label_1
_geom_contact_atom_site_label_2
_geom_contact_distance
_geom_contact_site_symmetry_2
Br(1) C(15) 2.824(4) .
Br(1) C(17) 2.833(4) .
O(1) O(2) 2.215(4) .
O(1) N(1) 2.769(4) 1_545
O(1) N(1) 2.810(4) 4_545
O(1) C(1) 3.541(4) 4_545
O(1) C(2) 3.490(5) 4_545
O(1) C(13) 2.384(4) .
O(1) C(14) 2.829(4) .
O(2) O(1) 2.215(4) .
O(2) N(1) 2.751(4) .
O(2) N(1) 3.266(4) 4_545
O(2) C(2) 3.530(5) 1_554
O(2) C(13) 2.375(4) .
O(2) C(18) 2.788(5) .
N(1) O(1) 2.769(4) 1_565
N(1) O(1) 2.810(4) 4_555
N(1) O(2) 2.751(4) .
N(1) O(2) 3.266(4) 4_555
N(1) C(2) 2.459(6) .
N(1) C(3) 3.181(5) .
N(1) C(4) 2.466(5) .
N(1) C(5) 3.390(5) .
N(1) C(19) 3.511(5) .
N(1) C(19) 3.407(4) 4_555
C(1) O(1) 3.541(4) 4_555
C(1) C(3) 2.518(5) .
C(1) C(5) 2.529(6) .
C(2) O(1) 3.490(5) 4_555
C(2) O(2) 3.530(5) 1_556
C(2) N(1) 2.459(6) .
C(2) C(3) 3.042(5) .
C(2) C(4) 2.549(6) .
C(3) N(1) 3.181(5) .
C(3) C(1) 2.518(5) .
C(3) C(2) 3.042(5) .
C(3) C(5) 2.397(6) .
C(3) C(6) 2.775(6) .
C(3) C(7) 2.454(6) .
C(3) C(11) 2.485(5) .
C(4) N(1) 2.466(5) .
C(4) C(2) 2.549(6) .
C(4) C(6) 2.418(6) .
C(4) C(7) 2.828(5) .
C(4) C(12) 2.432(5) .
C(5) N(1) 3.390(5) .
C(5) C(1) 2.529(6) .
C(5) C(3) 2.397(6) .
C(5) C(7) 2.425(6) .
C(5) C(12) 2.802(6) .
C(6) C(3) 2.775(6) .
C(6) C(4) 2.418(6) .
C(6) C(8) 2.478(6) .
C(6) C(12) 2.432(6) .
C(6) C(14) 3.545(6) 1_566
C(6) C(15) 3.596(6) 1_566
C(7) C(3) 2.454(6) .
C(7) C(4) 2.828(5) .
C(7) C(5) 2.425(6) .
C(7) C(9) 2.405(6) .
C(7) C(10) 2.800(6) .
C(7) C(11) 2.451(6) .
C(8) C(6) 2.478(6) .
C(8) C(10) 2.402(7) .
C(8) C(11) 2.786(7) .
C(8) C(12) 2.430(6) .
C(9) C(7) 2.405(6) .
C(9) C(11) 2.394(7) .
C(9) C(12) 2.782(6) .
C(10) C(7) 2.800(6) .
C(10) C(8) 2.402(7) .
C(10) C(12) 2.411(6) .
C(11) C(3) 2.485(5) .
C(11) C(7) 2.451(6) .
C(11) C(8) 2.786(7) .
C(11) C(9) 2.394(7) .
C(11) C(16) 3.487(6) .
C(11) C(17) 3.498(6) .
C(12) C(4) 2.432(5) .
C(12) C(5) 2.802(6) .
C(12) C(6) 2.432(6) .
C(12) C(8) 2.430(6) .
C(12) C(9) 2.782(6) .
C(12) C(10) 2.411(6) .
C(13) O(1) 2.384(4) .
C(13) O(2) 2.375(4) .
C(13) C(15) 2.422(5) .
C(13) C(16) 2.756(5) .
C(13) C(17) 2.418(6) .
C(14) O(1) 2.829(4) .
C(14) C(6) 3.545(6) 1_544
C(14) C(16) 2.379(5) .
C(14) C(17) 2.785(6) .
C(14) C(18) 2.411(6) .
C(14) C(19) 2.527(5) .
C(15) Br(1) 2.824(4) .
C(15) C(6) 3.596(6) 1_544
C(15) C(13) 2.422(5) .
C(15) C(17) 2.420(6) .
C(15) C(18) 2.794(6) .
C(16) C(11) 3.487(6) .
C(16) C(13) 2.756(5) .
C(16) C(14) 2.379(5) .
C(16) C(18) 2.387(6) .
C(17) Br(1) 2.833(4) .
C(17) C(11) 3.498(6) .
C(17) C(13) 2.418(6) .
C(17) C(14) 2.785(6) .
C(17) C(15) 2.420(6) .
C(18) O(2) 2.788(5) .
C(18) C(14) 2.411(6) .
C(18) C(15) 2.794(6) .
C(18) C(16) 2.387(6) .
C(18) C(19) 2.516(5) .
C(19) N(1) 3.511(5) .
C(19) N(1) 3.407(4) 4_545
C(19) C(14) 2.527(5) .
C(19) C(18) 2.516(5) .
Br(1) H(11) 3.083 1_544
Br(1) H(11) 3.537 2_545
Br(1) H(12) 3.253 2_545
Br(1) H(13) 3.373 .
Br(1) H(13) 3.103 2_555
Br(1) H(16) 2.893 .
Br(1) H(17) 2.903 .
O(1) H(1) 3.204 1_545
O(1) H(1) 1.915 4_545
O(1) H(2) 1.876 1_545
O(1) H(2) 3.283 4_545
O(1) H(3) 3.107 1_545
O(1) H(3) 3.178 .
O(1) H(3) 3.200 4_545
O(1) H(4) 3.595 4_545
O(1) H(5) 2.760 4_545
O(1) H(6) 2.749 .
O(1) H(8) 3.185 .
O(1) H(9) 3.560 1_545
O(1) H(15) 2.538 .
O(2) H(1) 3.016 .
O(2) H(1) 2.632 4_545
O(2) H(2) 3.166 .
O(2) H(2) 3.275 4_545
O(2) H(3) 1.882 .
O(2) H(4) 3.159 4_545
O(2) H(6) 3.388 .
O(2) H(7) 2.570 1_554
O(2) H(8) 3.234 .
O(2) H(18) 2.482 .
N(1) H(1) 3.572 4_545
N(1) H(1) 3.339 4_555
N(1) H(2) 3.277 4_545
N(1) H(3) 3.561 4_555
N(1) H(4) 2.032 .
N(1) H(5) 2.619 .
N(1) H(5) 3.362 4_555
N(1) H(6) 2.672 .
N(1) H(6) 3.522 4_555
N(1) H(7) 3.297 .
N(1) H(8) 3.163 .
N(1) H(9) 3.496 .
N(1) H(15) 3.426 1_565
C(1) H(1) 1.989 .
C(1) H(2) 1.989 .
C(1) H(3) 1.989 .
C(1) H(5) 2.052 .
C(1) H(5) 3.560 4_556
C(1) H(6) 2.052 .
C(1) H(7) 2.052 .
C(1) H(7) 3.418 4_556
C(1) H(8) 2.664 .
C(1) H(9) 2.667 .
C(2) H(1) 2.573 .
C(2) H(1) 3.504 4_545
C(2) H(2) 3.235 .
C(2) H(2) 3.553 4_545
C(2) H(3) 2.662 .
C(2) H(4) 2.045 .
C(2) H(4) 2.998 4_546
C(2) H(8) 2.792 .
C(2) H(9) 3.321 1_545
C(3) H(2) 3.452 .
C(3) H(3) 2.936 .
C(3) H(4) 3.282 .
C(3) H(6) 2.796 .
C(3) H(7) 3.235 .
C(3) H(9) 3.242 .
C(3) H(10) 3.485 1_545
C(3) H(14) 2.669 .
C(3) H(15) 3.185 1_565
C(3) H(18) 3.346 1_556
C(4) H(1) 3.244 .
C(4) H(2) 2.624 .
C(4) H(3) 2.623 .
C(4) H(4) 2.049 .
C(4) H(5) 3.369 .
C(4) H(6) 2.749 .
C(4) H(7) 2.750 .
C(4) H(8) 1.992 .
C(4) H(9) 2.058 .
C(4) H(10) 3.263 .
C(4) H(15) 3.166 1_565
C(4) H(18) 3.425 1_556
C(5) H(2) 3.206 .
C(5) H(4) 2.538 .
C(5) H(6) 3.437 1_565
C(5) H(8) 3.247 .
C(5) H(8) 3.470 1_565
C(5) H(10) 1.997 .
C(5) H(15) 3.269 1_565
C(5) H(18) 3.515 1_556
C(6) H(8) 3.485 1_565
C(6) H(9) 2.004 .
C(6) H(11) 2.668 .
C(6) H(14) 3.074 1_565
C(6) H(15) 3.395 1_565
C(6) H(18) 3.533 1_556
C(7) H(8) 3.300 .
C(7) H(9) 3.269 .
C(7) H(10) 2.041 .
C(7) H(11) 2.037 .
C(7) H(12) 3.250 .
C(7) H(14) 3.301 .
C(7) H(14) 3.439 1_565
C(7) H(15) 3.423 1_565
C(7) H(16) 3.266 1_565
C(7) H(17) 3.251 1_556
C(7) H(18) 3.493 1_556
C(8) H(10) 2.664 .
C(8) H(12) 2.002 .
C(8) H(13) 3.244 .
C(8) H(14) 3.450 1_565
C(8) H(16) 3.331 1_565
C(8) H(17) 3.253 1_556
C(9) H(11) 2.003 .
C(9) H(13) 2.034 .
C(9) H(14) 3.243 .
C(9) H(16) 3.484 1_565
C(9) H(17) 3.302 1_556
C(10) H(11) 3.458 1_545
C(10) H(11) 3.247 .
C(10) H(12) 2.031 .
C(10) H(14) 2.006 .
C(10) H(16) 3.556 1_565
C(10) H(17) 3.374 1_556
C(11) H(8) 2.661 .
C(11) H(10) 3.089 1_545
C(11) H(11) 3.455 1_545
C(11) H(12) 3.236 .
C(11) H(13) 2.006 .
C(11) H(16) 3.493 1_565
C(11) H(17) 3.373 1_556
C(12) H(8) 2.054 .
C(12) H(10) 3.471 1_545
C(12) H(10) 3.282 .
C(12) H(11) 3.282 .
C(12) H(13) 3.261 .
C(12) H(14) 2.052 .
C(12) H(15) 3.325 1_565
C(12) H(16) 3.348 1_565
C(12) H(17) 3.307 1_556
C(12) H(18) 3.380 1_556
C(13) H(8) 2.986 .
C(13) H(9) 3.448 1_544
C(13) H(10) 3.059 1_544
C(13) H(14) 3.144 .
C(13) H(15) 2.031 .
C(13) H(16) 3.274 .
C(13) H(17) 3.270 .
C(13) H(18) 2.035 .
C(14) H(8) 3.497 .
C(14) H(10) 3.174 1_544
C(14) H(14) 2.956 .
C(14) H(16) 2.044 .
C(14) H(18) 3.452 1_545
C(14) H(18) 3.260 .
C(15) H(10) 3.168 1_544
C(15) H(14) 2.833 .
C(15) H(15) 2.033 .
C(15) H(17) 3.263 .
C(16) H(10) 3.008 1_544
C(16) H(11) 3.145 1_544
C(16) H(13) 3.488 .
C(16) H(14) 2.898 .
C(16) H(15) 3.229 .
C(16) H(16) 2.024 .
C(16) H(17) 2.030 .
C(16) H(18) 3.239 .
C(17) H(10) 2.872 1_544
C(17) H(14) 3.125 .
C(17) H(16) 3.265 .
C(17) H(16) 3.450 1_565
C(17) H(18) 2.034 .
C(18) H(8) 3.453 .
C(18) H(10) 2.892 1_544
C(18) H(14) 3.232 .
C(18) H(15) 3.259 .
C(18) H(17) 2.041 .
C(19) H(1) 2.569 4_545
C(19) H(2) 3.096 1_545
C(19) H(3) 2.645 .
C(19) H(5) 3.290 4_545
C(19) H(6) 3.147 .
C(19) H(7) 3.303 1_554
C(19) H(8) 2.866 .
C(19) H(9) 3.562 1_544
C(19) H(15) 2.678 .
C(19) H(18) 2.662 .
H(1) O(1) 3.204 1_565
H(1) O(1) 1.915 4_555
H(1) O(2) 3.016 .
H(1) O(2) 2.632 4_555
H(1) N(1) 3.339 4_545
H(1) N(1) 3.572 4_555
H(1) C(1) 1.989 .
H(1) C(2) 2.573 .
H(1) C(2) 3.504 4_555
H(1) C(4) 3.244 .
H(1) C(19) 2.569 4_555
H(1) H(1) 3.252 4_545
H(1) H(1) 3.252 4_555
H(1) H(2) 1.469 .
H(1) H(2) 2.628 4_545
H(1) H(3) 1.470 .
H(1) H(3) 3.117 4_555
H(1) H(4) 2.301 .
H(1) H(5) 2.386 .
H(1) H(5) 3.208 4_555
H(1) H(6) 2.868 .
H(1) H(6) 2.969 4_555
H(1) H(7) 3.456 .
H(2) O(1) 1.876 1_565
H(2) O(1) 3.283 4_555
H(2) O(2) 3.166 .
H(2) O(2) 3.275 4_555
H(2) N(1) 3.277 4_555
H(2) C(1) 1.989 .
H(2) C(2) 3.235 .
H(2) C(2) 3.553 4_555
H(2) C(3) 3.452 .
H(2) C(4) 2.624 .
H(2) C(5) 3.206 .
H(2) C(19) 3.096 1_565
H(2) H(1) 1.469 .
H(2) H(1) 2.628 4_555
H(2) H(3) 1.470 .
H(2) H(3) 3.153 4_555
H(2) H(4) 2.268 .
H(2) H(5) 3.422 .
H(2) H(5) 2.950 4_555
H(2) H(6) 3.505 .
H(2) H(6) 3.460 1_565
H(2) H(6) 3.408 4_555
H(2) H(9) 3.210 .
H(2) H(15) 2.938 1_565
H(3) O(1) 3.178 .
H(3) O(1) 3.107 1_565
H(3) O(1) 3.200 4_555
H(3) O(2) 1.882 .
H(3) N(1) 3.561 4_545
H(3) C(1) 1.989 .
H(3) C(2) 2.662 .
H(3) C(3) 2.936 .
H(3) C(4) 2.623 .
H(3) C(19) 2.645 .
H(3) H(1) 1.470 .
H(3) H(1) 3.117 4_545
H(3) H(2) 1.470 .
H(3) H(2) 3.153 4_545
H(3) H(4) 2.760 .
H(3) H(5) 2.922 .
H(3) H(5) 3.399 4_555
H(3) H(6) 2.537 .
H(3) H(7) 3.546 .
H(3) H(8) 2.731 .
H(3) H(15) 3.200 1_565
H(3) H(18) 3.546 .
H(4) O(1) 3.595 4_555
H(4) O(2) 3.159 4_555
H(4) N(1) 2.032 .
H(4) C(2) 2.045 .
H(4) C(2) 2.998 4_556
H(4) C(3) 3.282 .
H(4) C(4) 2.049 .
H(4) C(5) 2.538 .
H(4) H(1) 2.301 .
H(4) H(2) 2.268 .
H(4) H(3) 2.760 .
H(4) H(5) 2.333 .
H(4) H(5) 2.653 4_556
H(4) H(6) 2.832 .
H(4) H(6) 3.550 1_565
H(4) H(6) 3.511 4_556
H(4) H(7) 2.329 .
H(4) H(7) 2.500 4_556
H(4) H(8) 3.570 .
H(4) H(9) 2.323 .
H(5) O(1) 2.760 4_555
H(5) N(1) 2.619 .
H(5) N(1) 3.362 4_545
H(5) C(1) 2.052 .
H(5) C(1) 3.560 4_546
H(5) C(4) 3.369 .
H(5) C(19) 3.290 4_555
H(5) H(1) 2.386 .
H(5) H(1) 3.208 4_545
H(5) H(2) 3.422 .
H(5) H(2) 2.950 4_545
H(5) H(3) 2.922 .
H(5) H(3) 3.399 4_545
H(5) H(4) 2.333 .
H(5) H(4) 2.653 4_546
H(5) H(6) 1.584 .
H(5) H(7) 1.584 .
H(5) H(7) 3.520 4_556
H(5) H(9) 3.235 4_546
H(6) O(1) 2.749 .
H(6) O(2) 3.388 .
H(6) N(1) 2.672 .
H(6) N(1) 3.522 4_545
H(6) C(1) 2.052 .
H(6) C(3) 2.796 .
H(6) C(4) 2.749 .
H(6) C(5) 3.437 1_545
H(6) C(19) 3.147 .
H(6) H(1) 2.868 .
H(6) H(1) 2.969 4_545
H(6) H(2) 3.460 1_545
H(6) H(2) 3.505 .
H(6) H(2) 3.408 4_545
H(6) H(3) 2.537 .
H(6) H(4) 3.550 1_545
H(6) H(4) 2.832 .
H(6) H(4) 3.511 4_546
H(6) H(5) 1.584 .
H(6) H(7) 1.584 .
H(6) H(8) 2.267 .
H(6) H(9) 2.677 1_545
H(7) O(2) 2.570 1_556
H(7) N(1) 3.297 .
H(7) C(1) 2.052 .
H(7) C(1) 3.418 4_546
H(7) C(3) 3.235 .
H(7) C(4) 2.750 .
H(7) C(19) 3.303 1_556
H(7) H(1) 3.456 .
H(7) H(3) 3.546 .
H(7) H(4) 2.329 .
H(7) H(4) 2.500 4_546
H(7) H(5) 1.584 .
H(7) H(5) 3.520 4_546
H(7) H(6) 1.584 .
H(7) H(8) 3.096 .
H(7) H(9) 3.089 1_545
H(7) H(18) 3.600 1_556
H(8) O(1) 3.185 .
H(8) O(2) 3.234 .
H(8) N(1) 3.163 .
H(8) C(1) 2.664 .
H(8) C(2) 2.792 .
H(8) C(4) 1.992 .
H(8) C(5) 3.470 1_545
H(8) C(5) 3.247 .
H(8) C(6) 3.485 1_545
H(8) C(7) 3.300 .
H(8) C(11) 2.661 .
H(8) C(12) 2.054 .
H(8) C(13) 2.986 .
H(8) C(14) 3.497 .
H(8) C(18) 3.453 .
H(8) C(19) 2.866 .
H(8) H(3) 2.731 .
H(8) H(4) 3.570 .
H(8) H(6) 2.267 .
H(8) H(7) 3.096 .
H(8) H(9) 3.111 1_545
H(8) H(10) 3.143 1_545
H(8) H(14) 2.502 .
H(9) O(1) 3.560 1_565
H(9) N(1) 3.496 .
H(9) C(1) 2.667 .
H(9) C(2) 3.321 1_565
H(9) C(3) 3.242 .
H(9) C(4) 2.058 .
H(9) C(6) 2.004 .
H(9) C(7) 3.269 .
H(9) C(13) 3.448 1_566
H(9) C(19) 3.562 1_566
H(9) H(2) 3.210 .
H(9) H(4) 2.323 .
H(9) H(5) 3.235 4_556
H(9) H(6) 2.677 1_565
H(9) H(7) 3.089 1_565
H(9) H(8) 3.111 1_565
H(9) H(10) 2.287 .
H(10) C(3) 3.485 1_565
H(10) C(4) 3.263 .
H(10) C(5) 1.997 .
H(10) C(7) 2.041 .
H(10) C(8) 2.664 .
H(10) C(11) 3.089 1_565
H(10) C(12) 3.282 .
H(10) C(12) 3.471 1_565
H(10) C(13) 3.059 1_566
H(10) C(14) 3.174 1_566
H(10) C(15) 3.168 1_566
H(10) C(16) 3.008 1_566
H(10) C(17) 2.872 1_566
H(10) C(18) 2.892 1_566
H(10) H(8) 3.143 1_565
H(10) H(9) 2.287 .
H(10) H(11) 2.513 .
H(10) H(14) 2.698 1_565
H(10) H(17) 3.328 1_566
H(10) H(18) 3.359 1_566
H(11) Br(1) 3.083 1_566
H(11) Br(1) 3.537 2_565
H(11) C(6) 2.668 .
H(11) C(7) 2.037 .
H(11) C(9) 2.003 .
H(11) C(10) 3.247 .
H(11) C(10) 3.458 1_565
H(11) C(11) 3.455 1_565
H(11) C(12) 3.282 .
H(11) C(16) 3.145 1_566
H(11) H(10) 2.513 .
H(11) H(12) 2.292 .
H(11) H(13) 3.111 1_565
H(11) H(14) 3.103 1_565
H(12) Br(1) 3.253 2_565
H(12) C(7) 3.250 .
H(12) C(8) 2.002 .
H(12) C(10) 2.031 .
H(12) C(11) 3.236 .
H(12) H(11) 2.292 .
H(12) H(13) 2.327 .
H(13) Br(1) 3.373 .
H(13) Br(1) 3.103 2_555
H(13) C(8) 3.244 .
H(13) C(9) 2.034 .
H(13) C(11) 2.006 .
H(13) C(12) 3.261 .
H(13) C(16) 3.488 .
H(13) H(11) 3.111 1_545
H(13) H(12) 2.327 .
H(13) H(13) 3.507 2_555
H(13) H(14) 2.301 .
H(14) C(3) 2.669 .
H(14) C(6) 3.074 1_545
H(14) C(7) 3.439 1_545
H(14) C(7) 3.301 .
H(14) C(8) 3.450 1_545
H(14) C(9) 3.243 .
H(14) C(10) 2.006 .
H(14) C(12) 2.052 .
H(14) C(13) 3.144 .
H(14) C(14) 2.956 .
H(14) C(15) 2.833 .
H(14) C(16) 2.898 .
H(14) C(17) 3.125 .
H(14) C(18) 3.232 .
H(14) H(8) 2.502 .
H(14) H(10) 2.698 1_545
H(14) H(11) 3.103 1_545
H(14) H(13) 2.301 .
H(14) H(15) 3.460 .
H(14) H(16) 3.276 .
H(15) O(1) 2.538 .
H(15) N(1) 3.426 1_545
H(15) C(3) 3.185 1_545
H(15) C(4) 3.166 1_545
H(15) C(5) 3.269 1_545
H(15) C(6) 3.395 1_545
H(15) C(7) 3.423 1_545
H(15) C(12) 3.325 1_545
H(15) C(13) 2.031 .
H(15) C(15) 2.033 .
H(15) C(16) 3.229 .
H(15) C(18) 3.259 .
H(15) C(19) 2.678 .
H(15) H(2) 2.938 1_545
H(15) H(3) 3.200 1_545
H(15) H(14) 3.460 .
H(15) H(16) 2.344 .
H(15) H(18) 2.989 1_545
H(16) Br(1) 2.893 .
H(16) C(7) 3.266 1_545
H(16) C(8) 3.331 1_545
H(16) C(9) 3.484 1_545
H(16) C(10) 3.556 1_545
H(16) C(11) 3.493 1_545
H(16) C(12) 3.348 1_545
H(16) C(13) 3.274 .
H(16) C(14) 2.044 .
H(16) C(16) 2.024 .
H(16) C(17) 3.450 1_545
H(16) C(17) 3.265 .
H(16) H(14) 3.276 .
H(16) H(15) 2.344 .
H(16) H(17) 3.012 1_545
H(16) H(18) 3.390 1_545
H(17) Br(1) 2.903 .
H(17) C(7) 3.251 1_554
H(17) C(8) 3.253 1_554
H(17) C(9) 3.302 1_554
H(17) C(10) 3.374 1_554
H(17) C(11) 3.373 1_554
H(17) C(12) 3.307 1_554
H(17) C(13) 3.270 .
H(17) C(15) 3.263 .
H(17) C(16) 2.030 .
H(17) C(18) 2.041 .
H(17) H(10) 3.328 1_544
H(17) H(16) 3.012 1_565
H(17) H(18) 2.343 .
H(18) O(2) 2.482 .
H(18) C(3) 3.346 1_554
H(18) C(4) 3.425 1_554
H(18) C(5) 3.515 1_554
H(18) C(6) 3.533 1_554
H(18) C(7) 3.493 1_554
H(18) C(12) 3.380 1_554
H(18) C(13) 2.035 .
H(18) C(14) 3.260 .
H(18) C(14) 3.452 1_565
H(18) C(16) 3.239 .
H(18) C(17) 2.034 .
H(18) C(19) 2.662 .
H(18) H(3) 3.546 .
H(18) H(7) 3.600 1_554
H(18) H(10) 3.359 1_544
H(18) H(15) 2.989 1_565
H(18) H(16) 3.390 1_565
H(18) H(17) 2.343 .

loop_
_geom_torsion_atom_site_label_1
_geom_torsion_atom_site_label_2
_geom_torsion_atom_site_label_3
_geom_torsion_atom_site_label_4
_geom_torsion
N(1) C(1) C(4) C(3) 77.0(5)
N(1) C(1) C(4) C(5) -100.4(4)
C(2) C(1) C(4) C(3) -46.4(5)
C(2) C(1) C(4) C(5) 136.2(4)
C(4) C(3) C(12) C(7) 0.4(6)
C(4) C(3) C(12) C(11) 179.3(4)
C(12) C(3) C(4) C(1) -177.2(3)
C(12) C(3) C(4) C(5) 0.2(5)
C(1) C(4) C(5) C(6) 177.6(3)
C(3) C(4) C(5) C(6) 0.1(5)
C(4) C(5) C(6) C(7) -1.0(6)
C(5) C(6) C(7) C(8) -178.8(4)
C(5) C(6) C(7) C(12) 1.5(6)
C(6) C(7) C(8) C(9) -179.0(4)
C(6) C(7) C(12) C(3) -1.2(6)
C(6) C(7) C(12) C(11) 179.8(4)
C(8) C(7) C(12) C(3) 179.1(4)
C(8) C(7) C(12) C(11) 0.1(4)
C(12) C(7) C(8) C(9) 0.6(7)
C(7) C(8) C(9) C(10) -1.2(8)
C(8) C(9) C(10) C(11) 1.0(8)
C(9) C(10) C(11) C(12) -0.3(6)
C(10) C(11) C(12) C(3) -179.3(4)
C(10) C(11) C(12) C(7) -0.3(5)
C(14) C(13) C(18) C(17) 1.1(6)
C(18) C(13) C(14) C(15) -1.6(6)
C(14) C(13) C(19) O(1) -2.2(6)
C(14) C(13) C(19) O(2) 179.9(3)
C(19) C(13) C(14) C(15) 175.5(3)
C(18) C(13) C(19) O(1) 174.9(3)
C(18) C(13) C(19) O(2) -3.0(5)
C(19) C(13) C(18) C(17) -176.0(3)
C(13) C(14) C(15) C(16) 0.6(6)
C(14) C(15) C(16) Br(1) -178.1(3)
C(14) C(15) C(16) C(17) 0.8(6)
Br(1) C(16) C(17) C(18) 177.6(3)
C(15) C(16) C(17) C(18) -1.2(7)
C(16) C(17) C(18) C(13) 0.2(5)
